data_4068770
loop_
_publ_author_name
'Zeng, Fanlong'
'Yu, Zhengkun'

_publ_section_title
;
 Construction of Highly Active Ruthenium(II) NNN Complex Catalysts Bearing
 a Pyridyl-Supported Pyrazolyl-Imidazolyl Ligand for Transfer
 Hydrogenation of Ketones
;
_journal_issue 6
_journal_name_full Organometallics
_journal_page_first 1855
_journal_page_last 1862
_journal_paper_doi 10.1021/om801080p
_journal_volume 28
_journal_year 2009
_chemical_formula_sum 'C37 H36 Cl2 N5 O P Ru S'
_chemical_formula_weight 801.71
_chemical_name_systematic ?
_space_group_IT_number 19
_symmetry_cell_setting orthorhombic
_symmetry_space_group_name_Hall 'P 2ac 2ab'
_symmetry_space_group_name_H-M 'P 21 21 21'
_atom_sites_solution_hydrogens geom
_atom_sites_solution_primary direct
_atom_sites_solution_secondary difmap
_audit_creation_method SHELXL-97
_cell_angle_alpha 90.00
_cell_angle_beta 90.00
_cell_angle_gamma 90.00
_cell_formula_units_Z 4
_cell_length_a 11.1431(6)
_cell_length_b 14.5034(8)
_cell_length_c 22.8917(13)
_cell_measurement_reflns_used 5790
_cell_measurement_temperature 293(2)
_cell_measurement_theta_max 46.110
_cell_measurement_theta_min 4.533
_cell_volume 3699.6(4)
_computing_cell_refinement 'Bruker SMART'
_computing_data_collection 'Bruker SMART'
_computing_data_reduction 'Bruker SHELXTL'
_computing_molecular_graphics 'Bruker SHELXTL'
_computing_publication_material 'Bruker SHELXTL'
_computing_structure_refinement 'SHELXL-97 (Sheldrick, 1997)'
_computing_structure_solution 'SHELXS-97 (Sheldrick, 1990)'
_diffrn_ambient_temperature 293(2)
_diffrn_measured_fraction_theta_full 0.996
_diffrn_measured_fraction_theta_max 0.996
_diffrn_measurement_device_type 'CCD area detector'
_diffrn_measurement_method 'phi and omega scans'
_diffrn_radiation_monochromator graphite
_diffrn_radiation_source 'fine-focus sealed tube'
_diffrn_radiation_type MoK\a
_diffrn_radiation_wavelength 0.71073
_diffrn_reflns_av_R_equivalents 0.0592
_diffrn_reflns_av_sigmaI/netI 0.0695
_diffrn_reflns_limit_h_max 13
_diffrn_reflns_limit_h_min -14
_diffrn_reflns_limit_k_max 18
_diffrn_reflns_limit_k_min -14
_diffrn_reflns_limit_l_max 28
_diffrn_reflns_limit_l_min -28
_diffrn_reflns_number 22017
_diffrn_reflns_theta_full 27.00
_diffrn_reflns_theta_max 27.00
_diffrn_reflns_theta_min 1.66
_exptl_absorpt_coefficient_mu 0.705
_exptl_absorpt_correction_T_max 1.0000
_exptl_absorpt_correction_T_min 0.8250
_exptl_absorpt_correction_type empirical
_exptl_absorpt_process_details sadabs
_exptl_crystal_colour red
_exptl_crystal_density_diffrn 1.439
_exptl_crystal_density_method 'not measured'
_exptl_crystal_description prismatic
_exptl_crystal_F_000 1640
_exptl_crystal_size_max 0.351
_exptl_crystal_size_mid 0.268
_exptl_crystal_size_min 0.187
_refine_diff_density_max 0.926
_refine_diff_density_min -0.314
_refine_diff_density_rms 0.076
_refine_ls_abs_structure_details 'Flack H D (1983), Acta Cryst. A39, 876-881'
_refine_ls_abs_structure_Flack 0.03(3)
_refine_ls_extinction_method none
_refine_ls_goodness_of_fit_ref 0.950
_refine_ls_hydrogen_treatment constr
_refine_ls_matrix_type full
_refine_ls_number_parameters 437
_refine_ls_number_reflns 8022
_refine_ls_number_restraints 0
_refine_ls_restrained_S_all 0.950
_refine_ls_R_factor_all 0.0582
_refine_ls_R_factor_gt 0.0440
_refine_ls_shift/su_max 0.000
_refine_ls_shift/su_mean 0.000
_refine_ls_structure_factor_coef Fsqd
_refine_ls_weighting_details 'calc w=1/[\s^2^(Fo^2^)+(0.0469P)^2^+0.0000P] where P=(Fo^2^+2Fc^2^)/3'
_refine_ls_weighting_scheme calc
_refine_ls_wR_factor_gt 0.0984
_refine_ls_wR_factor_ref 0.1030
_reflns_number_gt 6111
_reflns_number_total 8022
_reflns_threshold_expression >2sigma(I)
_cod_data_source_file om801080p_si_002.cif
_cod_data_source_block cd27375_(complex_6)
_cod_depositor_comments
;
The following automatic conversions were performed:

'_symmetry_cell_setting' value 'Orthorhombic' changed to
'orthorhombic' according to
/home/saulius/struct/CIF-dictionaries/cif_core.dic dictionary named
'cif_core.dic' version 2.4.2 from 2011-04-26.

Automatic conversion script
Id: cif_fix_values 1715 2011-07-08 13:25:40Z adriana 
;
_cod_original_sg_symbol_H-M P2(1)2(1)2(1)
_cod_database_code 4068770

loop_
_symmetry_equiv_pos_as_xyz
'x, y, z'
'-x+1/2, -y, z+1/2'
'-x, y+1/2, -z+1/2'
'x+1/2, -y+1/2, -z'

loop_
_atom_site_label
_atom_site_type_symbol
_atom_site_fract_x
_atom_site_fract_y
_atom_site_fract_z
_atom_site_U_iso_or_equiv
_atom_site_adp_type
_atom_site_occupancy
_atom_site_symmetry_multiplicity
_atom_site_calc_flag
_atom_site_refinement_flags
Ru Ru 0.75288(3) 0.47679(2) 0.414735(14) 0.04086(10) Uani 1 1 d .
P1 P 0.59817(11) 0.45135(8) 0.34562(5) 0.0450(3) Uani 1 1 d .
S1 S 0.90742(10) 0.51439(9) 0.47836(5) 0.0487(3) Uani 1 1 d .
Cl1 Cl 0.89193(12) 0.36833(9) 0.36930(6) 0.0610(3) Uani 1 1 d .
Cl2 Cl 0.20938(11) 0.55145(10) 0.58424(8) 0.0820(5) Uani 1 1 d .
O1 O 0.8865(3) 0.5981(2) 0.51243(15) 0.0648(10) Uani 1 1 d .
N1 N 0.6498(3) 0.5647(2) 0.45947(16) 0.0420(9) Uani 1 1 d .
N2 N 0.7946(4) 0.6029(3) 0.37345(17) 0.0553(11) Uani 1 1 d .
N3 N 0.7620(5) 0.7528(3) 0.37341(19) 0.0699(13) Uani 1 1 d .
H3A H 0.7306 0.8053 0.3820 0.084 Uiso 1 1 calc R
N4 N 0.6760(3) 0.3909(2) 0.47698(15) 0.0398(8) Uani 1 1 d .
N5 N 0.5984(3) 0.4394(2) 0.51352(16) 0.0404(9) Uani 1 1 d .
C1 C 0.5860(4) 0.5340(3) 0.50429(19) 0.0419(11) Uani 1 1 d .
C2 C 0.5162(5) 0.5939(3) 0.5353(2) 0.0606(14) Uani 1 1 d .
H2 H 0.4703 0.5729 0.5666 0.073 Uiso 1 1 calc R
C3 C 0.5145(5) 0.6849(4) 0.5200(3) 0.0760(17) Uani 1 1 d .
H3 H 0.4664 0.7257 0.5408 0.091 Uiso 1 1 calc R
C4 C 0.5832(5) 0.7175(3) 0.4738(3) 0.0620(14) Uani 1 1 d .
H4 H 0.5826 0.7794 0.4632 0.074 Uiso 1 1 calc R
C5 C 0.6516(4) 0.6544(3) 0.4446(2) 0.0481(12) Uani 1 1 d .
C6 C 0.7337(5) 0.6720(3) 0.3970(2) 0.0542(13) Uani 1 1 d .
C7 C 0.8709(5) 0.6427(5) 0.3324(2) 0.0696(17) Uani 1 1 d .
C8 C 0.8497(6) 0.7375(4) 0.3331(3) 0.0764(18) Uani 1 1 d .
C9 C 0.9153(8) 0.7964(5) 0.2983(3) 0.120(3) Uani 1 1 d .
H9 H 0.9004 0.8595 0.2981 0.144 Uiso 1 1 calc R
C10 C 1.0025(10) 0.7590(7) 0.2644(3) 0.152(5) Uani 1 1 d .
H10 H 1.0479 0.7974 0.2405 0.182 Uiso 1 1 calc R
C11 C 1.0251(8) 0.6682(7) 0.2643(3) 0.134(4) Uani 1 1 d .
H11 H 1.0870 0.6455 0.2412 0.161 Uiso 1 1 calc R
C12 C 0.9582(6) 0.6072(5) 0.2979(3) 0.094(2) Uani 1 1 d .
H12 H 0.9729 0.5441 0.2968 0.113 Uiso 1 1 calc R
C13 C 0.5547(4) 0.3816(3) 0.5564(2) 0.0445(11) Uani 1 1 d .
C14 C 0.6033(4) 0.2983(3) 0.5474(2) 0.0516(12) Uani 1 1 d .
H14 H 0.5893 0.2458 0.5696 0.062 Uiso 1 1 calc R
C15 C 0.6796(4) 0.3043(3) 0.4982(2) 0.0446(11) Uani 1 1 d .
C16 C 0.4691(5) 0.4075(3) 0.6039(2) 0.0640(15) Uani 1 1 d .
H16A H 0.4465 0.3532 0.6253 0.096 Uiso 1 1 calc R
H16B H 0.3989 0.4352 0.5872 0.096 Uiso 1 1 calc R
H16C H 0.5070 0.4505 0.6299 0.096 Uiso 1 1 calc R
C17 C 0.7561(5) 0.2303(3) 0.4736(2) 0.0614(12) Uani 1 1 d .
H17A H 0.7963 0.2527 0.4393 0.092 Uiso 1 1 calc R
H17B H 0.7071 0.1783 0.4634 0.092 Uiso 1 1 calc R
H17C H 0.8146 0.2120 0.5021 0.092 Uiso 1 1 calc R
C18 C 0.6384(5) 0.4505(3) 0.2677(2) 0.0498(12) Uani 1 1 d .
C19 C 0.5476(5) 0.4406(3) 0.2253(2) 0.0610(14) Uani 1 1 d .
H19 H 0.4674 0.4414 0.2366 0.073 Uiso 1 1 calc R
C20 C 0.5772(6) 0.4297(3) 0.1668(2) 0.0696(16) Uani 1 1 d .
H20 H 0.5177 0.4212 0.1388 0.084 Uiso 1 1 calc R
C21 C 0.6989(6) 0.4316(4) 0.1505(3) 0.0748(17) Uani 1 1 d .
H21 H 0.7208 0.4253 0.1115 0.090 Uiso 1 1 calc R
C22 C 0.7844(5) 0.4427(4) 0.1924(2) 0.0703(16) Uani 1 1 d .
H22 H 0.8649 0.4442 0.1817 0.084 Uiso 1 1 calc R
C23 C 0.7541(5) 0.4516(3) 0.2498(2) 0.0571(11) Uani 1 1 d .
H23 H 0.8146 0.4586 0.2774 0.068 Uiso 1 1 calc R
C24 C 0.5128(5) 0.3443(3) 0.3487(2) 0.0494(12) Uani 1 1 d .
C25 C 0.5764(5) 0.2647(3) 0.3504(2) 0.0635(14) Uani 1 1 d .
H25 H 0.6592 0.2658 0.3555 0.076 Uiso 1 1 calc R
C26 C 0.5149(7) 0.1801(4) 0.3441(3) 0.0834(19) Uani 1 1 d .
H26 H 0.5579 0.1252 0.3449 0.100 Uiso 1 1 calc R
C27 C 0.3944(7) 0.1777(5) 0.3368(3) 0.089(2) Uani 1 1 d .
H27 H 0.3552 0.1215 0.3327 0.107 Uiso 1 1 calc R
C28 C 0.3312(6) 0.2567(4) 0.3355(3) 0.0767(18) Uani 1 1 d .
H28 H 0.2484 0.2547 0.3307 0.092 Uiso 1 1 calc R
C29 C 0.3873(5) 0.3392(4) 0.3413(3) 0.0742(16) Uani 1 1 d .
H29 H 0.3424 0.3932 0.3403 0.089 Uiso 1 1 calc R
C30 C 0.4869(4) 0.5417(3) 0.3507(2) 0.0519(12) Uani 1 1 d .
C31 C 0.4843(6) 0.6159(4) 0.3141(3) 0.0681(16) Uani 1 1 d .
H31 H 0.5361 0.6183 0.2822 0.082 Uiso 1 1 calc R
C32 C 0.4041(7) 0.6885(4) 0.3242(3) 0.094(2) Uani 1 1 d .
H32 H 0.4055 0.7389 0.2991 0.113 Uiso 1 1 calc R
C33 C 0.3266(7) 0.6883(5) 0.3678(4) 0.097(2) Uani 1 1 d .
H33 H 0.2722 0.7363 0.3727 0.116 Uiso 1 1 calc R
C34 C 0.3285(5) 0.6176(4) 0.4046(3) 0.083(2) Uani 1 1 d .
H34 H 0.2757 0.6177 0.4360 0.100 Uiso 1 1 calc R
C35 C 0.4059(4) 0.5436(4) 0.3980(3) 0.0663(15) Uani 1 1 d .
H35 H 0.4044 0.4953 0.4247 0.080 Uiso 1 1 calc R
C36 C 0.9416(5) 0.4253(4) 0.5284(2) 0.0609(14) Uani 1 1 d .
H36A H 1.0066 0.4444 0.5532 0.091 Uiso 1 1 calc R
H36B H 0.9644 0.3708 0.5074 0.091 Uiso 1 1 calc R
H36C H 0.8723 0.4123 0.5519 0.091 Uiso 1 1 calc R
C37 C 1.0498(4) 0.5279(5) 0.4448(2) 0.091(2) Uani 1 1 d .
H37A H 1.0475 0.5795 0.4186 0.137 Uiso 1 1 calc R
H37B H 1.0694 0.4730 0.4234 0.137 Uiso 1 1 calc R
H37C H 1.1095 0.5385 0.4743 0.137 Uiso 1 1 calc R

loop_
_atom_site_aniso_label
_atom_site_aniso_U_11
_atom_site_aniso_U_22
_atom_site_aniso_U_33
_atom_site_aniso_U_23
_atom_site_aniso_U_13
_atom_site_aniso_U_12
Ru 0.04355(18) 0.04147(18) 0.03758(17) -0.00428(15) 0.00858(19) -0.0054(2)
P1 0.0524(7) 0.0361(7) 0.0466(7) -0.0040(5) 0.0012(6) -0.0086(6)
S1 0.0464(6) 0.0568(7) 0.0427(6) -0.0061(6) 0.0063(5) -0.0094(6)
Cl1 0.0609(8) 0.0712(9) 0.0509(7) -0.0116(6) 0.0118(6) 0.0134(7)
Cl2 0.0552(7) 0.0664(9) 0.1244(13) 0.0086(9) -0.0068(8) 0.0013(6)
O1 0.074(2) 0.056(2) 0.065(2) -0.0154(19) -0.010(2) -0.005(2)
N1 0.045(2) 0.036(2) 0.046(2) -0.0041(17) 0.0094(17) -0.0074(17)
N2 0.065(3) 0.055(2) 0.046(2) 0.004(2) 0.007(2) -0.029(2)
N3 0.095(3) 0.057(2) 0.058(3) 0.012(2) -0.009(3) -0.038(3)
N4 0.0403(19) 0.041(2) 0.038(2) 0.0008(17) 0.0110(17) -0.0038(17)
N5 0.043(2) 0.038(2) 0.040(2) 0.0015(16) 0.0115(18) -0.0044(17)
C1 0.046(2) 0.040(3) 0.040(2) -0.001(2) 0.008(2) -0.004(2)
C2 0.074(3) 0.046(3) 0.062(3) -0.006(3) 0.023(3) 0.005(3)
C3 0.093(4) 0.044(3) 0.091(4) -0.017(3) 0.034(4) 0.005(3)
C4 0.076(4) 0.031(3) 0.079(4) -0.004(2) 0.008(3) 0.001(3)
C5 0.058(3) 0.034(3) 0.053(3) -0.004(2) -0.005(2) -0.010(2)
C6 0.070(4) 0.044(3) 0.048(3) 0.002(2) -0.004(3) -0.021(3)
C7 0.078(4) 0.095(5) 0.036(3) -0.004(3) 0.011(3) -0.046(4)
C8 0.103(5) 0.075(4) 0.051(3) 0.006(3) -0.005(3) -0.047(4)
C9 0.192(9) 0.111(6) 0.058(4) 0.012(4) 0.015(5) -0.097(6)
C10 0.223(11) 0.165(9) 0.067(6) 0.010(6) 0.022(6) -0.153(9)
C11 0.136(7) 0.201(10) 0.067(5) -0.033(6) 0.047(5) -0.108(8)
C12 0.107(5) 0.122(6) 0.053(4) -0.029(4) 0.027(4) -0.064(5)
C13 0.039(2) 0.046(3) 0.048(3) -0.003(2) 0.006(2) -0.009(2)
C14 0.049(3) 0.046(3) 0.059(3) 0.011(2) -0.006(3) -0.010(2)
C15 0.044(3) 0.042(3) 0.048(3) 0.002(2) -0.002(2) -0.004(2)
C16 0.083(4) 0.060(3) 0.049(3) 0.002(2) 0.020(3) -0.018(3)
C17 0.069(3) 0.042(2) 0.074(3) 0.003(2) 0.008(4) 0.004(3)
C18 0.072(3) 0.034(3) 0.043(3) 0.000(2) -0.007(2) -0.008(2)
C19 0.075(3) 0.052(3) 0.057(3) -0.001(3) -0.013(3) -0.003(3)
C20 0.113(5) 0.043(3) 0.053(3) 0.002(2) -0.020(4) -0.008(3)
C21 0.114(5) 0.052(3) 0.058(4) 0.007(3) 0.012(4) 0.013(3)
C22 0.084(4) 0.080(4) 0.047(3) 0.012(3) 0.005(3) 0.010(3)
C23 0.063(3) 0.064(3) 0.044(3) 0.005(2) -0.008(3) -0.004(4)
C24 0.067(3) 0.037(3) 0.044(3) 0.006(2) 0.001(2) -0.012(2)
C25 0.087(4) 0.047(3) 0.056(3) 0.000(3) -0.004(3) -0.004(3)
C26 0.142(6) 0.038(3) 0.070(4) 0.003(3) -0.013(4) -0.001(4)
C27 0.130(6) 0.064(4) 0.073(4) 0.004(3) -0.019(4) -0.050(5)
C28 0.081(4) 0.060(4) 0.089(5) 0.005(3) -0.007(4) -0.036(3)
C29 0.087(4) 0.051(3) 0.084(4) 0.008(3) -0.011(4) -0.018(3)
C30 0.050(3) 0.043(3) 0.063(3) -0.002(2) -0.006(2) -0.011(2)
C31 0.090(4) 0.043(3) 0.071(4) 0.002(3) 0.002(3) -0.006(3)
C32 0.134(6) 0.039(3) 0.108(6) 0.013(3) -0.008(5) 0.010(4)
C33 0.092(5) 0.057(4) 0.142(7) 0.003(5) 0.017(5) 0.018(4)
C34 0.045(3) 0.070(4) 0.135(6) -0.022(4) 0.024(4) -0.006(3)
C35 0.053(3) 0.051(3) 0.095(4) -0.004(3) 0.005(3) -0.013(3)
C36 0.064(3) 0.053(3) 0.066(4) 0.003(3) -0.013(3) 0.000(3)
C37 0.049(3) 0.157(7) 0.068(4) -0.021(4) 0.014(3) -0.035(4)

loop_
_atom_type_symbol
_atom_type_description
_atom_type_scat_dispersion_real
_atom_type_scat_dispersion_imag
_atom_type_scat_source
C C 0.0033 0.0016 'International Tables Vol C Tables 4.2.6.8 and 6.1.1.4'
H H 0.0000 0.0000 'International Tables Vol C Tables 4.2.6.8 and 6.1.1.4'
N N 0.0061 0.0033 'International Tables Vol C Tables 4.2.6.8 and 6.1.1.4'
O O 0.0106 0.0060 'International Tables Vol C Tables 4.2.6.8 and 6.1.1.4'
S S 0.1246 0.1234 'International Tables Vol C Tables 4.2.6.8 and 6.1.1.4'
P P 0.1023 0.0942 'International Tables Vol C Tables 4.2.6.8 and 6.1.1.4'
Cl Cl 0.1484 0.1585 'International Tables Vol C Tables 4.2.6.8 and 6.1.1.4'
Ru Ru -1.2594 0.8363 'International Tables Vol C Tables 4.2.6.8 and 6.1.1.4'

loop_
_geom_angle_atom_site_label_1
_geom_angle_atom_site_label_2
_geom_angle_atom_site_label_3
_geom_angle
N1 Ru N4 78.11(13)
N1 Ru N2 78.63(15)
N4 Ru N2 156.55(15)
N1 Ru S1 87.42(11)
N4 Ru S1 90.94(10)
N2 Ru S1 85.06(11)
N1 Ru P1 91.34(11)
N4 Ru P1 93.70(10)
N2 Ru P1 89.79(11)
S1 Ru P1 174.84(5)
N1 Ru Cl1 173.97(11)
N4 Ru Cl1 99.67(10)
N2 Ru Cl1 103.18(12)
S1 Ru Cl1 87.01(5)
P1 Ru Cl1 94.42(5)
C30 P1 C24 104.9(2)
C30 P1 C18 103.6(2)
C24 P1 C18 99.1(2)
C30 P1 Ru 110.07(16)
C24 P1 Ru 119.13(16)
C18 P1 Ru 118.13(17)
O1 S1 C36 107.2(2)
O1 S1 C37 106.4(3)
C36 S1 C37 99.7(3)
O1 S1 Ru 114.32(16)
C36 S1 Ru 113.25(18)
C37 S1 Ru 114.70(19)
C1 N1 C5 122.0(4)
C1 N1 Ru 119.4(3)
C5 N1 Ru 118.6(3)
C6 N2 C7 105.9(4)
C6 N2 Ru 111.1(3)
C7 N2 Ru 142.7(4)
C6 N3 C8 107.6(5)
C6 N3 H3A 126.2
C8 N3 H3A 126.2
C15 N4 N5 105.8(3)
C15 N4 Ru 142.5(3)
N5 N4 Ru 111.4(3)
C13 N5 N4 109.8(3)
C13 N5 C1 132.1(4)
N4 N5 C1 117.8(4)
N1 C1 C2 119.7(5)
N1 C1 N5 113.2(4)
C2 C1 N5 127.1(4)
C1 C2 C3 119.2(5)
C1 C2 H2 120.4
C3 C2 H2 120.4
C2 C3 C4 121.2(5)
C2 C3 H3 119.4
C4 C3 H3 119.4
C5 C4 C3 116.9(5)
C5 C4 H4 121.6
C3 C4 H4 121.6
N1 C5 C4 121.0(5)
N1 C5 C6 111.8(4)
C4 C5 C6 127.1(4)
N2 C6 N3 112.3(5)
N2 C6 C5 119.8(4)
N3 C6 C5 127.8(5)
C12 C7 N2 132.4(6)
C12 C7 C8 120.3(6)
N2 C7 C8 107.2(5)
N3 C8 C9 132.2(7)
N3 C8 C7 106.9(5)
C9 C8 C7 120.9(7)
C10 C9 C8 117.6(8)
C10 C9 H9 121.2
C8 C9 H9 121.2
C11 C10 C9 121.9(7)
C11 C10 H10 119.1
C9 C10 H10 119.1
C10 C11 C12 121.6(9)
C10 C11 H11 119.2
C12 C11 H11 119.2
C7 C12 C11 117.7(8)
C7 C12 H12 121.1
C11 C12 H12 121.1
C14 C13 N5 107.2(4)
C14 C13 C16 126.6(4)
N5 C13 C16 126.2(4)
C13 C14 C15 108.1(4)
C13 C14 H14 126.0
C15 C14 H14 126.0
N4 C15 C14 109.0(4)
N4 C15 C17 123.7(4)
C14 C15 C17 127.2(4)
C13 C16 H16A 109.5
C13 C16 H16B 109.5
H16A C16 H16B 109.5
C13 C16 H16C 109.5
H16A C16 H16C 109.5
H16B C16 H16C 109.5
C15 C17 H17A 109.5
C15 C17 H17B 109.5
H17A C17 H17B 109.5
C15 C17 H17C 109.5
H17A C17 H17C 109.5
H17B C17 H17C 109.5
C23 C18 C19 118.4(5)
C23 C18 P1 121.8(4)
C19 C18 P1 119.6(4)
C20 C19 C18 120.3(5)
C20 C19 H19 119.8
C18 C19 H19 119.8
C19 C20 C21 118.8(6)
C19 C20 H20 120.6
C21 C20 H20 120.6
C22 C21 C20 119.4(5)
C22 C21 H21 120.3
C20 C21 H21 120.3
C21 C22 C23 121.1(6)
C21 C22 H22 119.5
C23 C22 H22 119.5
C18 C23 C22 121.9(5)
C18 C23 H23 119.0
C22 C23 H23 119.0
C25 C24 C29 118.5(5)
C25 C24 P1 117.0(4)
C29 C24 P1 123.8(4)
C24 C25 C26 118.9(6)
C24 C25 H25 120.6
C26 C25 H25 120.6
C27 C26 C25 121.0(6)
C27 C26 H26 119.5
C25 C26 H26 119.5
C28 C27 C26 120.0(6)
C28 C27 H27 120.0
C26 C27 H27 120.0
C27 C28 C29 120.6(6)
C27 C28 H28 119.7
C29 C28 H28 119.7
C28 C29 C24 120.9(6)
C28 C29 H29 119.5
C24 C29 H29 119.5
C31 C30 C35 116.3(5)
C31 C30 P1 123.1(4)
C35 C30 P1 120.2(4)
C30 C31 C32 120.3(6)
C30 C31 H31 119.9
C32 C31 H31 119.9
C33 C32 C31 122.7(6)
C33 C32 H32 118.6
C31 C32 H32 118.6
C32 C33 C34 118.1(6)
C32 C33 H33 121.0
C34 C33 H33 121.0
C33 C34 C35 122.7(6)
C33 C34 H34 118.7
C35 C34 H34 118.7
C34 C35 C30 119.9(6)
C34 C35 H35 120.1
C30 C35 H35 120.1
S1 C36 H36A 109.5
S1 C36 H36B 109.5
H36A C36 H36B 109.5
S1 C36 H36C 109.5
H36A C36 H36C 109.5
H36B C36 H36C 109.5
S1 C37 H37A 109.5
S1 C37 H37B 109.5
H37A C37 H37B 109.5
S1 C37 H37C 109.5
H37A C37 H37C 109.5
H37B C37 H37C 109.5

loop_
_geom_bond_atom_site_label_1
_geom_bond_atom_site_label_2
_geom_bond_distance
Ru N1 1.999(3)
Ru N4 2.077(3)
Ru N2 2.111(4)
Ru S1 2.3204(12)
Ru P1 2.3688(13)
Ru Cl1 2.4407(12)
P1 C30 1.808(5)
P1 C24 1.823(5)
P1 C18 1.838(5)
S1 O1 1.461(3)
S1 C36 1.769(5)
S1 C37 1.773(5)
N1 C1 1.325(5)
N1 C5 1.345(5)
N2 C6 1.325(6)
N2 C7 1.393(6)
N3 C6 1.328(6)
N3 C8 1.362(8)
N3 H3A 0.8600
N4 C15 1.348(5)
N4 N5 1.393(5)
N5 C13 1.379(5)
N5 C1 1.395(6)
C1 C2 1.365(6)
C2 C3 1.366(7)
C2 H2 0.9300
C3 C4 1.389(7)
C3 H3 0.9300
C4 C5 1.366(7)
C4 H4 0.9300
C5 C6 1.445(7)
C7 C12 1.354(8)
C7 C8 1.395(8)
C8 C9 1.379(8)
C9 C10 1.357(13)
C9 H9 0.9300
C10 C11 1.340(14)
C10 H10 0.9300
C11 C12 1.389(9)
C11 H11 0.9300
C12 H12 0.9300
C13 C14 1.340(6)
C13 C16 1.495(6)
C14 C15 1.413(6)
C14 H14 0.9300
C15 C17 1.481(6)
C16 H16A 0.9600
C16 H16B 0.9600
C16 H16C 0.9600
C17 H17A 0.9600
C17 H17B 0.9600
C17 H17C 0.9600
C18 C23 1.353(7)
C18 C19 1.409(7)
C19 C20 1.390(7)
C19 H19 0.9300
C20 C21 1.407(8)
C20 H20 0.9300
C21 C22 1.362(8)
C21 H21 0.9300
C22 C23 1.363(7)
C22 H22 0.9300
C23 H23 0.9300
C24 C25 1.355(7)
C24 C29 1.411(7)
C25 C26 1.413(8)
C25 H25 0.9300
C26 C27 1.354(9)
C26 H26 0.9300
C27 C28 1.344(9)
C27 H27 0.9300
C28 C29 1.357(7)
C28 H28 0.9300
C29 H29 0.9300
C30 C31 1.365(7)
C30 C35 1.408(7)
C31 C32 1.400(8)
C31 H31 0.9300
C32 C33 1.322(9)
C32 H32 0.9300
C33 C34 1.326(9)
C33 H33 0.9300
C34 C35 1.385(7)
C34 H34 0.9300
C35 H35 0.9300
C36 H36A 0.9600
C36 H36B 0.9600
C36 H36C 0.9600
C37 H37A 0.9600
C37 H37B 0.9600
C37 H37C 0.9600

loop_
_geom_hbond_atom_site_label_D
_geom_hbond_atom_site_label_H
_geom_hbond_atom_site_label_A
_geom_hbond_distance_DH
_geom_hbond_distance_HA
_geom_hbond_distance_DA
_geom_hbond_angle_DHA
_geom_hbond_site_symmetry_A
N3 H3A Cl2 0.86 2.23 3.057(5) 161.2 4_566

loop_
_geom_torsion_atom_site_label_1
_geom_torsion_atom_site_label_2
_geom_torsion_atom_site_label_3
_geom_torsion_atom_site_label_4
_geom_torsion
N1 Ru P1 C30 17.0(2)
N4 Ru P1 C30 95.2(2)
N2 Ru P1 C30 -61.6(2)
S1 Ru P1 C30 -58.9(5)
Cl1 Ru P1 C30 -164.80(18)
N1 Ru P1 C24 -104.1(2)
N4 Ru P1 C24 -25.9(2)
N2 Ru P1 C24 177.3(2)
S1 Ru P1 C24 180(21)
Cl1 Ru P1 C24 74.07(19)
N1 Ru P1 C18 135.65(19)
N4 Ru P1 C18 -146.18(19)
N2 Ru P1 C18 57.0(2)
S1 Ru P1 C18 59.7(5)
Cl1 Ru P1 C18 -46.17(16)
N1 Ru S1 O1 -15.7(2)
N4 Ru S1 O1 -93.73(19)
N2 Ru S1 O1 63.1(2)
P1 Ru S1 O1 60.4(5)
Cl1 Ru S1 O1 166.64(18)
N1 Ru S1 C36 107.5(2)
N4 Ru S1 C36 29.4(2)
N2 Ru S1 C36 -173.7(2)
P1 Ru S1 C36 -176.4(5)
Cl1 Ru S1 C36 -70.2(2)
N1 Ru S1 C37 -138.9(3)
N4 Ru S1 C37 143.0(3)
N2 Ru S1 C37 -60.1(3)
P1 Ru S1 C37 -62.8(6)
Cl1 Ru S1 C37 43.4(3)
N4 Ru N1 C1 0.7(3)
N2 Ru N1 C1 -176.3(3)
S1 Ru N1 C1 -90.9(3)
P1 Ru N1 C1 94.2(3)
Cl1 Ru N1 C1 -68.3(11)
N4 Ru N1 C5 177.7(4)
N2 Ru N1 C5 0.8(3)
S1 Ru N1 C5 86.2(3)
P1 Ru N1 C5 -88.8(3)
Cl1 Ru N1 C5 108.8(10)
N1 Ru N2 C6 -0.3(3)
N4 Ru N2 C6 -7.7(6)
S1 Ru N2 C6 -88.7(3)
P1 Ru N2 C6 91.1(3)
Cl1 Ru N2 C6 -174.4(3)
N1 Ru N2 C7 172.8(6)
N4 Ru N2 C7 165.4(5)
S1 Ru N2 C7 84.5(5)
P1 Ru N2 C7 -95.8(5)
Cl1 Ru N2 C7 -1.3(6)
N1 Ru N4 C15 -173.2(5)
N2 Ru N4 C15 -165.8(5)
S1 Ru N4 C15 -86.0(5)
P1 Ru N4 C15 96.2(5)
Cl1 Ru N4 C15 1.1(5)
N1 Ru N4 N5 0.3(3)
N2 Ru N4 N5 7.7(5)
S1 Ru N4 N5 87.5(3)
P1 Ru N4 N5 -90.3(2)
Cl1 Ru N4 N5 174.6(2)
C15 N4 N5 C13 -0.5(5)
Ru N4 N5 C13 -176.4(3)
C15 N4 N5 C1 174.7(4)
Ru N4 N5 C1 -1.2(5)
C5 N1 C1 C2 2.5(7)
Ru N1 C1 C2 179.5(4)
C5 N1 C1 N5 -178.4(4)
Ru N1 C1 N5 -1.5(5)
C13 N5 C1 N1 175.7(4)
N4 N5 C1 N1 1.7(6)
C13 N5 C1 C2 -5.4(8)
N4 N5 C1 C2 -179.3(4)
N1 C1 C2 C3 -0.8(8)
N5 C1 C2 C3 -179.7(5)
C1 C2 C3 C4 -0.6(9)
C2 C3 C4 C5 0.3(9)
C1 N1 C5 C4 -2.8(7)
Ru N1 C5 C4 -179.8(4)
C1 N1 C5 C6 176.0(4)
Ru N1 C5 C6 -1.0(5)
C3 C4 C5 N1 1.4(8)
C3 C4 C5 C6 -177.2(5)
C7 N2 C6 N3 1.7(6)
Ru N2 C6 N3 177.4(4)
C7 N2 C6 C5 -175.8(4)
Ru N2 C6 C5 -0.1(6)
C8 N3 C6 N2 -2.1(6)
C8 N3 C6 C5 175.2(5)
N1 C5 C6 N2 0.7(6)
C4 C5 C6 N2 179.5(5)
N1 C5 C6 N3 -176.4(5)
C4 C5 C6 N3 2.3(9)
C6 N2 C7 C12 175.3(6)
Ru N2 C7 C12 2.0(10)
C6 N2 C7 C8 -0.7(6)
Ru N2 C7 C8 -174.0(4)
C6 N3 C8 C9 -176.4(7)
C6 N3 C8 C7 1.6(6)
C12 C7 C8 N3 -177.1(5)
N2 C7 C8 N3 -0.6(6)
C12 C7 C8 C9 1.1(9)
N2 C7 C8 C9 177.7(6)
N3 C8 C9 C10 176.4(7)
C7 C8 C9 C10 -1.3(11)
C8 C9 C10 C11 0.0(14)
C9 C10 C11 C12 1.7(15)
N2 C7 C12 C11 -175.1(6)
C8 C7 C12 C11 0.5(9)
C10 C11 C12 C7 -1.9(12)
N4 N5 C13 C14 0.1(5)
C1 N5 C13 C14 -174.2(5)
N4 N5 C13 C16 -180.0(4)
C1 N5 C13 C16 5.7(8)
N5 C13 C14 C15 0.4(5)
C16 C13 C14 C15 -179.6(4)
N5 N4 C15 C14 0.7(5)
Ru N4 C15 C14 174.4(4)
N5 N4 C15 C17 -177.2(4)
Ru N4 C15 C17 -3.5(8)
C13 C14 C15 N4 -0.7(5)
C13 C14 C15 C17 177.2(5)
C30 P1 C18 C23 130.9(4)
C24 P1 C18 C23 -121.3(4)
Ru P1 C18 C23 8.9(5)
C30 P1 C18 C19 -54.5(4)
C24 P1 C18 C19 53.3(4)
Ru P1 C18 C19 -176.5(3)
C23 C18 C19 C20 1.8(7)
P1 C18 C19 C20 -172.9(4)
C18 C19 C20 C21 -2.0(8)
C19 C20 C21 C22 1.0(8)
C20 C21 C22 C23 0.2(8)
C19 C18 C23 C22 -0.6(7)
P1 C18 C23 C22 174.1(4)
C21 C22 C23 C18 -0.4(8)
C30 P1 C24 C25 -174.9(4)
C18 P1 C24 C25 78.3(4)
Ru P1 C24 C25 -51.2(4)
C30 P1 C24 C29 14.3(5)
C18 P1 C24 C29 -92.5(5)
Ru P1 C24 C29 138.0(4)
C29 C24 C25 C26 0.6(8)
P1 C24 C25 C26 -170.8(4)
C24 C25 C26 C27 -0.4(9)
C25 C26 C27 C28 0.0(10)
C26 C27 C28 C29 0.2(10)
C27 C28 C29 C24 0.0(9)
C25 C24 C29 C28 -0.4(8)
P1 C24 C29 C28 170.3(5)
C24 P1 C30 C31 -132.3(5)
C18 P1 C30 C31 -28.8(5)
Ru P1 C30 C31 98.4(4)
C24 P1 C30 C35 55.2(4)
C18 P1 C30 C35 158.7(4)
Ru P1 C30 C35 -74.1(4)
C35 C30 C31 C32 -0.2(8)
P1 C30 C31 C32 -173.0(5)
C30 C31 C32 C33 -1.5(11)
C31 C32 C33 C34 2.4(11)
C32 C33 C34 C35 -1.7(11)
C33 C34 C35 C30 0.1(9)
C31 C30 C35 C34 0.9(7)
P1 C30 C35 C34 173.9(4)
